data_1526581
loop_
_publ_author_name
'Keimes, V.'
'Hellmann, A.'
'Huhnt, C.'
'Mewis, A.'
'Schuette, N.'

_publ_section_title
;
 Sr Ni10 P6, Eu Ni10 P6 und Ba Co10 As6: Phasenumwandlungen und
 Kristallstrukturen
;
_journal_name_full 'Zeitschrift fuer Anorganische und Allgemeine Chemie'
_journal_page_first 1653
_journal_page_last 1659
_journal_volume 626
_journal_year 2000
_chemical_formula_sum 'As6 Ba Co10'
_chemical_name_systematic 'Ba Co10 As6'
_space_group_IT_number 62
_symmetry_space_group_name_Hall '-P 2ac 2n'
_symmetry_space_group_name_H-M 'P n m a'
_cell_angle_alpha 90
_cell_angle_beta 90
_cell_angle_gamma 90
_cell_formula_units_Z 4
_cell_length_a 16.405
_cell_length_b 6.858
_cell_length_c 8.955
_cell_volume 1007.487
_citation_journal_id_ASTM ZAACAB
_cod_data_source_file Keimes_ZAACAB_2000_755.cif
_cod_data_source_block As6Ba1Co10
_cod_original_formula_sum 'As6 Ba1 Co10'
_cod_database_code 1526581

loop_
_symmetry_equiv_pos_as_xyz
x,y,z
-x+1/2,-y,z+1/2
x+1/2,-y+1/2,-z+1/2
-x,y+1/2,-z
-x,-y,-z
x-1/2,y,-z-1/2
-x-1/2,y-1/2,z-1/2
x,-y-1/2,z

loop_
_atom_site_label
_atom_site_type_symbol
_atom_site_fract_x
_atom_site_fract_y
_atom_site_fract_z
_atom_site_occupancy
_atom_site_U_iso_or_equiv
As3 As 0.8452 0.25 0.8288 1 0.0
As4 As 0.1567 0.25 0.398 1 0.0
Co6 Co 0.07 0.0026 0.2831 1 0.0
As5 As 0.1496 0.0101 0.7872 1 0.0
As1 As 0.0434 0.25 0.0909 1 0.0
Co1 Co 0.204 0.25 0.6466 1 0.0
Co2 Co 0.7981 0.25 0.0823 1 0.0
As2 As 0.954 0.25 0.5279 1 0.0
Co3 Co 0.0384 0.25 0.8194 1 0.0
Co4 Co 0.9361 0.25 0.2598 1 0.0
Ba1 Ba 0.2497 0.25 0.0389 1 0.0
Co7 Co 0.0729 0.9381 0.0008 1 0.0
Co5 Co 0.0697 0.0594 0.569 1 0.0
